data_4339597
loop_
_publ_author_name
'Lee, Chien-Ming'
'Chiou, Tzung-Wen'
'Chen, Hsin-Hung'
'Chiang, Chao-Yi'
'Kuo, Ting-Shen'
'Liaw, Wen-Feng'

_publ_section_title
;
 Mononuclear Ni(II)-thiolate complexes with pendant thiol and dinuclear
 Ni(III/II)-thiolate complexes with Ni...Ni interaction regulated by the
 oxidation levels of nickels and the coordinated ligands.
;
_journal_issue 21
_journal_name_full 'Inorganic chemistry'
_journal_page_first 8913
_journal_page_last 8923
_journal_paper_doi 10.1021/ic700719h
_journal_volume 46
_journal_year 2007
_chemical_formula_sum 'C54 H74 Ni2 P2 S6 Si6'
_chemical_formula_weight 1263.39
_chemical_name_systematic
; 
 ? 
;
_space_group_IT_number 14
_symmetry_cell_setting monoclinic
_symmetry_space_group_name_Hall '-P 2ybc'
_symmetry_space_group_name_H-M 'P 1 21/c 1'
_atom_sites_solution_hydrogens geom
_atom_sites_solution_primary direct
_atom_sites_solution_secondary difmap
_audit_creation_method SHELXL-97
_cell_angle_alpha 90.00
_cell_angle_beta 101.133(2)
_cell_angle_gamma 90.00
_cell_formula_units_Z 4
_cell_length_a 22.6545(8)
_cell_length_b 11.7349(5)
_cell_length_c 25.6568(10)
_cell_measurement_reflns_used all
_cell_measurement_temperature 150(2)
_cell_measurement_theta_max 27.50
_cell_measurement_theta_min 1.00
_cell_volume 6692.5(5)
_computing_cell_refinement DENZO-SMN
_computing_data_collection 'NONIUS COLLECT'
_computing_data_reduction DENZO-SMN
_computing_molecular_graphics 'Bruker SHELXTL'
_computing_publication_material 'Bruker SHELXTL'
_computing_structure_refinement 'SHELXL-97 (Sheldrick, 1997)'
_computing_structure_solution 'SHELXS-97 (Sheldrick, 1990)'
_diffrn_ambient_temperature 150(2)
_diffrn_measured_fraction_theta_full 0.991
_diffrn_measured_fraction_theta_max 0.991
_diffrn_measurement_device_type 'NONIUS KappaCCD'
_diffrn_measurement_method '\w scans'
_diffrn_radiation_monochromator graphite
_diffrn_radiation_source 'fine-focus sealed tube'
_diffrn_radiation_type MoK\a
_diffrn_radiation_wavelength 0.71073
_diffrn_reflns_av_R_equivalents 0.0725
_diffrn_reflns_av_sigmaI/netI 0.0876
_diffrn_reflns_limit_h_max 28
_diffrn_reflns_limit_h_min -29
_diffrn_reflns_limit_k_max 15
_diffrn_reflns_limit_k_min -14
_diffrn_reflns_limit_l_max 33
_diffrn_reflns_limit_l_min -33
_diffrn_reflns_number 55766
_diffrn_reflns_theta_full 27.50
_diffrn_reflns_theta_max 27.50
_diffrn_reflns_theta_min 1.62
_exptl_absorpt_coefficient_mu 0.937
_exptl_absorpt_correction_T_max 0.921
_exptl_absorpt_correction_T_min 0.681
_exptl_absorpt_correction_type multi-scan
_exptl_crystal_colour dark-brown
_exptl_crystal_density_diffrn 1.254
_exptl_crystal_density_method 'not measured'
_exptl_crystal_description plate
_exptl_crystal_F_000 2656
_exptl_crystal_size_max 0.36
_exptl_crystal_size_mid 0.25
_exptl_crystal_size_min 0.13
_refine_diff_density_max 0.779
_refine_diff_density_min -0.754
_refine_diff_density_rms 0.189
_refine_ls_extinction_coef 0.00018(10)
_refine_ls_extinction_expression Fc^*^=kFc[1+0.001xFc^2^\l^3^/sin(2\q)]^-1/4^
_refine_ls_extinction_method SHELXL
_refine_ls_goodness_of_fit_ref 1.039
_refine_ls_hydrogen_treatment mixed
_refine_ls_matrix_type full
_refine_ls_number_parameters 656
_refine_ls_number_reflns 15247
_refine_ls_number_restraints 0
_refine_ls_restrained_S_all 1.039
_refine_ls_R_factor_all 0.1386
_refine_ls_R_factor_gt 0.0642
_refine_ls_shift/su_max 0.009
_refine_ls_shift/su_mean 0.000
_refine_ls_structure_factor_coef Fsqd
_refine_ls_weighting_details 'calc w=1/[\s^2^(Fo^2^)+(0.0685P)^2^+8.9929P] where P=(Fo^2^+2Fc^2^)/3'
_refine_ls_weighting_scheme calc
_refine_ls_wR_factor_gt 0.1363
_refine_ls_wR_factor_ref 0.1733
_reflns_number_gt 8536
_reflns_number_total 15247
_reflns_threshold_expression >2sigma(I)
_cod_data_source_file ic700719h-file006.cif
_cod_data_source_block ic11336
_cod_depositor_comments
;
The following automatic conversions were performed:

'_symmetry_cell_setting' value 'Monoclinic' changed to 'monoclinic'
according to
/usr/data/users/saulius/automatic-downloads/retrospective/ACS/lib/dictionaries/cif_core.dic
dictionary named 'cif_core.dic' version 2.4.2 from 2011-04-26.

Automatic conversion script
Id: cif_fix_values 2281 2013-09-26 08:29:07Z andrius 
;
_cod_original_sg_symbol_H-M P2(1)/c
_cod_database_code 4339597

loop_
_symmetry_equiv_pos_as_xyz
'x, y, z'
'-x, y+1/2, -z+1/2'
'-x, -y, -z'
'x, -y-1/2, z-1/2'

loop_
_atom_site_label
_atom_site_type_symbol
_atom_site_fract_x
_atom_site_fract_y
_atom_site_fract_z
_atom_site_U_iso_or_equiv
_atom_site_adp_type
_atom_site_occupancy
_atom_site_symmetry_multiplicity
_atom_site_calc_flag
_atom_site_refinement_flags
Ni1 Ni 0.71504(2) 0.19029(5) -0.00892(2) 0.03974(17) Uani 1 1 d .
Ni2 Ni 0.79798(2) 0.13033(5) 0.07006(2) 0.03800(16) Uani 1 1 d .
S1 S 0.71152(5) 0.22151(10) 0.07528(5) 0.0409(3) Uani 1 1 d .
S2 S 0.72692(5) 0.09663(12) -0.07844(5) 0.0503(3) Uani 1 1 d .
S3 S 0.58778(7) 0.26838(15) -0.13178(6) 0.0691(4) Uani 1 1 d .
H3A H 0.644(3) 0.271(5) -0.098(2) 0.104 Uiso 1 1 d .
S4 S 0.80843(5) 0.26725(10) 0.01335(4) 0.0400(3) Uani 1 1 d .
S5 S 0.77540(5) -0.03582(10) 0.09624(5) 0.0439(3) Uani 1 1 d .
S6 S 0.92306(7) 0.05009(14) 0.18956(5) 0.0652(4) Uani 1 1 d .
H6A H 0.876(3) 0.096(5) 0.170(2) 0.098 Uiso 1 1 d .
P1 P 0.62711(5) 0.12473(11) -0.01789(5) 0.0428(3) Uani 1 1 d .
P2 P 0.88034(5) 0.06361(10) 0.05734(5) 0.0384(3) Uani 1 1 d .
Si1 Si 0.70039(8) 0.14524(15) 0.20583(6) 0.0620(4) Uani 1 1 d .
Si2 Si 0.73433(7) -0.13498(13) -0.15413(6) 0.0542(4) Uani 1 1 d .
Si3 Si 0.47800(8) 0.45449(15) -0.14967(7) 0.0667(4) Uani 1 1 d .
Si4 Si 0.84170(7) 0.40592(14) -0.09311(6) 0.0589(4) Uani 1 1 d .
Si5 Si 0.74634(7) -0.31739(13) 0.08625(7) 0.0573(4) Uani 1 1 d .
Si6 Si 1.04756(7) 0.17855(14) 0.25182(6) 0.0579(4) Uani 1 1 d .
C1 C 0.62300(19) 0.0624(4) 0.04575(19) 0.0431(11) Uani 1 1 d .
C2 C 0.65927(19) 0.1160(4) 0.08914(19) 0.0430(12) Uani 1 1 d .
C3 C 0.6569(2) 0.0857(4) 0.14126(19) 0.0481(12) Uani 1 1 d .
C4 C 0.6180(2) -0.0061(5) 0.1468(2) 0.0608(15) Uani 1 1 d .
H4A H 0.6144 -0.0285 0.1816 0.073 Uiso 1 1 calc R
C5 C 0.5851(2) -0.0643(5) 0.1047(2) 0.0629(15) Uani 1 1 d .
H5A H 0.5615 -0.1281 0.1106 0.076 Uiso 1 1 calc R
C6 C 0.5867(2) -0.0295(5) 0.0533(2) 0.0565(14) Uani 1 1 d .
H6B H 0.5633 -0.0677 0.0237 0.068 Uiso 1 1 calc R
C7 C 0.7489(4) 0.2683(6) 0.2021(2) 0.098(2) Uani 1 1 d .
H7A H 0.7249 0.3308 0.1835 0.147 Uiso 1 1 calc R
H7B H 0.7805 0.2473 0.1827 0.147 Uiso 1 1 calc R
H7C H 0.7673 0.2929 0.2381 0.147 Uiso 1 1 calc R
C8 C 0.7477(3) 0.0241(6) 0.2372(3) 0.092(2) Uani 1 1 d .
H8A H 0.7677 0.0456 0.2732 0.138 Uiso 1 1 calc R
H8B H 0.7780 0.0057 0.2160 0.138 Uiso 1 1 calc R
H8C H 0.7221 -0.0426 0.2390 0.138 Uiso 1 1 calc R
C9 C 0.6449(4) 0.1824(8) 0.2475(3) 0.121(3) Uani 1 1 d .
H9A H 0.6156 0.2365 0.2283 0.181 Uiso 1 1 calc R
H9B H 0.6657 0.2170 0.2807 0.181 Uiso 1 1 calc R
H9C H 0.6240 0.1132 0.2554 0.181 Uiso 1 1 calc R
C10 C 0.6150(2) 0.0188(4) -0.06878(19) 0.0470(12) Uani 1 1 d .
C11 C 0.66521(19) 0.0008(4) -0.09279(19) 0.0455(12) Uani 1 1 d .
C12 C 0.6649(2) -0.0890(4) -0.12919(19) 0.0466(12) Uani 1 1 d .
C13 C 0.6117(2) -0.1511(5) -0.1427(2) 0.0542(13) Uani 1 1 d .
H13A H 0.6102 -0.2115 -0.1676 0.065 Uiso 1 1 calc R
C14 C 0.5609(2) -0.1290(5) -0.1218(2) 0.0606(15) Uani 1 1 d .
H14A H 0.5251 -0.1718 -0.1332 0.073 Uiso 1 1 calc R
C15 C 0.5626(2) -0.0450(5) -0.0845(2) 0.0577(14) Uani 1 1 d .
H15A H 0.5283 -0.0303 -0.0693 0.069 Uiso 1 1 calc R
C16 C 0.7918(2) -0.1796(5) -0.0959(2) 0.0700(17) Uani 1 1 d .
H16A H 0.8287 -0.2019 -0.1078 0.105 Uiso 1 1 calc R
H16B H 0.7765 -0.2444 -0.0784 0.105 Uiso 1 1 calc R
H16C H 0.8004 -0.1160 -0.0709 0.105 Uiso 1 1 calc R
C17 C 0.7632(3) -0.0221(5) -0.1933(2) 0.0790(19) Uani 1 1 d .
H17A H 0.7972 -0.0519 -0.2077 0.119 Uiso 1 1 calc R
H17B H 0.7766 0.0433 -0.1703 0.119 Uiso 1 1 calc R
H17C H 0.7312 0.0019 -0.2225 0.119 Uiso 1 1 calc R
C18 C 0.7139(3) -0.2613(5) -0.1982(2) 0.0735(17) Uani 1 1 d .
H18A H 0.7501 -0.2916 -0.2088 0.110 Uiso 1 1 calc R
H18B H 0.6848 -0.2383 -0.2300 0.110 Uiso 1 1 calc R
H18C H 0.6960 -0.3201 -0.1791 0.110 Uiso 1 1 calc R
C19 C 0.56488(19) 0.2274(4) -0.03051(19) 0.0436(11) Uani 1 1 d .
C20 C 0.5498(2) 0.2900(4) -0.0777(2) 0.0501(13) Uani 1 1 d .
C21 C 0.5021(2) 0.3685(4) -0.0864(2) 0.0504(12) Uani 1 1 d .
C22 C 0.4705(2) 0.3820(4) -0.0450(2) 0.0538(13) Uani 1 1 d .
H22A H 0.4378 0.4343 -0.0496 0.065 Uiso 1 1 calc R
C23 C 0.4849(2) 0.3225(5) 0.0019(2) 0.0540(13) Uani 1 1 d .
H23A H 0.4624 0.3340 0.0291 0.065 Uiso 1 1 calc R
C24 C 0.5316(2) 0.2471(4) 0.0093(2) 0.0483(12) Uani 1 1 d .
H24A H 0.5417 0.2072 0.0420 0.058 Uiso 1 1 calc R
C25 C 0.4130(3) 0.5469(6) -0.1409(3) 0.094(2) Uani 1 1 d .
H25A H 0.4005 0.5940 -0.1727 0.140 Uiso 1 1 calc R
H25B H 0.4253 0.5963 -0.1099 0.140 Uiso 1 1 calc R
H25C H 0.3793 0.4988 -0.1356 0.140 Uiso 1 1 calc R
C26 C 0.4528(3) 0.3584(6) -0.2076(3) 0.097(2) Uani 1 1 d .
H26A H 0.4861 0.3082 -0.2121 0.146 Uiso 1 1 calc R
H26B H 0.4404 0.4042 -0.2398 0.146 Uiso 1 1 calc R
H26C H 0.4188 0.3122 -0.2014 0.146 Uiso 1 1 calc R
C27 C 0.5400(3) 0.5488(6) -0.1612(3) 0.094(2) Uani 1 1 d .
H27A H 0.5736 0.5022 -0.1680 0.141 Uiso 1 1 calc R
H27B H 0.5536 0.5961 -0.1296 0.141 Uiso 1 1 calc R
H27C H 0.5256 0.5979 -0.1919 0.141 Uiso 1 1 calc R
C28 C 0.88119(18) 0.0981(4) -0.01104(17) 0.0374(10) Uani 1 1 d .
C29 C 0.85510(18) 0.2020(4) -0.02780(17) 0.0401(11) Uani 1 1 d .
C30 C 0.86265(19) 0.2534(4) -0.07525(18) 0.0438(11) Uani 1 1 d .
C31 C 0.8923(2) 0.1862(5) -0.10766(19) 0.0487(13) Uani 1 1 d .
H31A H 0.8980 0.2168 -0.1406 0.058 Uiso 1 1 calc R
C32 C 0.9136(2) 0.0779(5) -0.09395(19) 0.0489(12) Uani 1 1 d .
H32A H 0.9306 0.0337 -0.1183 0.059 Uiso 1 1 calc R
C33 C 0.91012(19) 0.0344(4) -0.04508(18) 0.0455(12) Uani 1 1 d .
H33A H 0.9271 -0.0380 -0.0344 0.055 Uiso 1 1 calc R
C34 C 0.8786(4) 0.4982(5) -0.0369(2) 0.090(2) Uani 1 1 d .
H34A H 0.8658 0.4743 -0.0042 0.135 Uiso 1 1 calc R
H34B H 0.8669 0.5778 -0.0446 0.135 Uiso 1 1 calc R
H34C H 0.9224 0.4910 -0.0324 0.135 Uiso 1 1 calc R
C35 C 0.7588(3) 0.4279(6) -0.1077(3) 0.091(2) Uani 1 1 d .
H35A H 0.7401 0.3729 -0.1346 0.137 Uiso 1 1 calc R
H35B H 0.7498 0.5054 -0.1210 0.137 Uiso 1 1 calc R
H35C H 0.7429 0.4169 -0.0752 0.137 Uiso 1 1 calc R
C36 C 0.8751(3) 0.4457(6) -0.1514(2) 0.0788(19) Uani 1 1 d .
H36A H 0.8629 0.3901 -0.1800 0.118 Uiso 1 1 calc R
H36B H 0.9191 0.4463 -0.1411 0.118 Uiso 1 1 calc R
H36C H 0.8610 0.5217 -0.1640 0.118 Uiso 1 1 calc R
C37 C 0.88271(19) -0.0874(4) 0.06739(17) 0.0399(11) Uani 1 1 d .
C38 C 0.83003(19) -0.1315(4) 0.08055(17) 0.0396(11) Uani 1 1 d .
C39 C 0.8215(2) -0.2501(4) 0.08239(18) 0.0441(11) Uani 1 1 d .
C40 C 0.8697(2) -0.3186(4) 0.07492(19) 0.0505(12) Uani 1 1 d .
H40A H 0.8654 -0.3990 0.0761 0.061 Uiso 1 1 calc R
C41 C 0.9235(2) -0.2740(5) 0.0659(2) 0.0518(13) Uani 1 1 d .
H41A H 0.9559 -0.3234 0.0629 0.062 Uiso 1 1 calc R
C42 C 0.9300(2) -0.1595(4) 0.06130(18) 0.0446(12) Uani 1 1 d .
H42A H 0.9663 -0.1287 0.0540 0.053 Uiso 1 1 calc R
C43 C 0.6912(3) -0.2710(6) 0.0261(3) 0.086(2) Uani 1 1 d .
H43A H 0.6507 -0.2951 0.0293 0.128 Uiso 1 1 calc R
H43B H 0.7018 -0.3057 -0.0056 0.128 Uiso 1 1 calc R
H43C H 0.6923 -0.1878 0.0230 0.128 Uiso 1 1 calc R
C44 C 0.7553(3) -0.4756(5) 0.0851(4) 0.108(3) Uani 1 1 d .
H44A H 0.7902 -0.4982 0.1120 0.163 Uiso 1 1 calc R
H44B H 0.7615 -0.4994 0.0499 0.163 Uiso 1 1 calc R
H44C H 0.7191 -0.5122 0.0928 0.163 Uiso 1 1 calc R
C45 C 0.7194(3) -0.2795(5) 0.1484(2) 0.0673(16) Uani 1 1 d .
H45A H 0.7477 -0.3092 0.1792 0.101 Uiso 1 1 calc R
H45B H 0.6796 -0.3129 0.1474 0.101 Uiso 1 1 calc R
H45C H 0.7169 -0.1964 0.1512 0.101 Uiso 1 1 calc R
C46 C 0.94916(18) 0.1294(4) 0.09408(18) 0.0393(10) Uani 1 1 d .
C47 C 0.9662(2) 0.1259(4) 0.14949(19) 0.0450(11) Uani 1 1 d .
C48 C 1.0192(2) 0.1781(4) 0.17695(19) 0.0478(12) Uani 1 1 d .
C49 C 1.0538(2) 0.2357(5) 0.1459(2) 0.0544(13) Uani 1 1 d .
H49A H 1.0901 0.2712 0.1630 0.065 Uiso 1 1 calc R
C50 C 1.0372(2) 0.2429(5) 0.0913(2) 0.0544(13) Uani 1 1 d .
H50A H 1.0618 0.2836 0.0716 0.065 Uiso 1 1 calc R
C51 C 0.9855(2) 0.1916(4) 0.06551(19) 0.0464(12) Uani 1 1 d .
H51A H 0.9740 0.1980 0.0280 0.056 Uiso 1 1 calc R
C52 C 0.9919(3) 0.2457(6) 0.2870(2) 0.0718(17) Uani 1 1 d .
H52A H 0.9869 0.3261 0.2768 0.108 Uiso 1 1 calc R
H52B H 1.0063 0.2399 0.3255 0.108 Uiso 1 1 calc R
H52C H 0.9532 0.2064 0.2772 0.108 Uiso 1 1 calc R
C53 C 1.0648(4) 0.0313(6) 0.2775(3) 0.103(3) Uani 1 1 d .
H53A H 1.0856 0.0348 0.3146 0.154 Uiso 1 1 calc R
H53B H 1.0906 -0.0067 0.2562 0.154 Uiso 1 1 calc R
H53C H 1.0273 -0.0116 0.2750 0.154 Uiso 1 1 calc R
C54 C 1.1183(2) 0.2636(6) 0.2654(2) 0.0753(19) Uani 1 1 d .
H54A H 1.1104 0.3404 0.2507 0.113 Uiso 1 1 calc R
H54B H 1.1488 0.2265 0.2489 0.113 Uiso 1 1 calc R
H54C H 1.1330 0.2687 0.3039 0.113 Uiso 1 1 calc R

loop_
_atom_site_aniso_label
_atom_site_aniso_U_11
_atom_site_aniso_U_22
_atom_site_aniso_U_33
_atom_site_aniso_U_23
_atom_site_aniso_U_13
_atom_site_aniso_U_12
Ni1 0.0311(3) 0.0488(4) 0.0406(3) -0.0010(3) 0.0102(2) -0.0018(3)
Ni2 0.0324(3) 0.0431(3) 0.0400(3) 0.0021(3) 0.0106(2) -0.0026(3)
S1 0.0389(6) 0.0443(7) 0.0425(6) 0.0016(5) 0.0151(5) -0.0001(5)
S2 0.0363(6) 0.0653(9) 0.0523(7) -0.0128(7) 0.0162(6) -0.0062(6)
S3 0.0627(9) 0.0939(12) 0.0546(8) 0.0118(8) 0.0211(7) 0.0138(8)
S4 0.0359(6) 0.0448(7) 0.0405(6) 0.0012(5) 0.0109(5) -0.0036(5)
S5 0.0370(6) 0.0425(7) 0.0552(7) 0.0042(6) 0.0160(6) -0.0011(5)
S6 0.0594(9) 0.0877(11) 0.0468(8) 0.0093(8) 0.0060(7) -0.0239(8)
P1 0.0306(6) 0.0508(8) 0.0489(7) -0.0022(6) 0.0120(5) -0.0015(5)
P2 0.0286(6) 0.0464(7) 0.0401(7) 0.0005(6) 0.0066(5) -0.0029(5)
Si1 0.0776(11) 0.0690(11) 0.0438(8) 0.0086(8) 0.0228(8) 0.0104(9)
Si2 0.0497(8) 0.0576(9) 0.0583(9) -0.0062(8) 0.0184(7) 0.0029(7)
Si3 0.0649(10) 0.0652(11) 0.0661(10) 0.0092(9) 0.0029(8) -0.0009(8)
Si4 0.0677(10) 0.0620(10) 0.0506(9) 0.0114(8) 0.0207(8) -0.0022(8)
Si5 0.0565(9) 0.0474(9) 0.0738(10) -0.0049(8) 0.0270(8) -0.0117(7)
Si6 0.0519(9) 0.0673(10) 0.0502(9) -0.0071(8) -0.0004(7) -0.0015(8)
C1 0.033(2) 0.044(3) 0.054(3) 0.002(2) 0.014(2) 0.004(2)
C2 0.033(2) 0.048(3) 0.053(3) 0.010(2) 0.023(2) 0.005(2)
C3 0.043(3) 0.054(3) 0.051(3) 0.010(2) 0.019(2) 0.010(2)
C4 0.046(3) 0.075(4) 0.066(4) 0.027(3) 0.024(3) 0.009(3)
C5 0.041(3) 0.065(4) 0.085(4) 0.023(3) 0.017(3) -0.007(3)
C6 0.032(3) 0.057(3) 0.081(4) 0.007(3) 0.012(3) -0.002(2)
C7 0.155(7) 0.089(5) 0.048(4) -0.017(4) 0.014(4) -0.023(5)
C8 0.117(6) 0.082(5) 0.066(4) 0.004(4) -0.010(4) 0.016(4)
C9 0.145(7) 0.148(8) 0.090(5) -0.001(5) 0.075(5) 0.026(6)
C10 0.035(2) 0.051(3) 0.055(3) -0.006(2) 0.007(2) -0.001(2)
C11 0.033(2) 0.054(3) 0.050(3) -0.002(2) 0.009(2) -0.003(2)
C12 0.038(3) 0.052(3) 0.049(3) -0.008(2) 0.007(2) -0.001(2)
C13 0.049(3) 0.056(3) 0.057(3) -0.012(3) 0.008(3) -0.007(2)
C14 0.042(3) 0.072(4) 0.067(4) -0.019(3) 0.009(3) -0.009(3)
C15 0.034(3) 0.072(4) 0.069(4) -0.004(3) 0.013(2) -0.003(3)
C16 0.042(3) 0.083(4) 0.084(4) -0.002(4) 0.010(3) 0.006(3)
C17 0.092(5) 0.077(4) 0.078(4) -0.009(4) 0.044(4) -0.003(4)
C18 0.078(4) 0.070(4) 0.077(4) -0.021(3) 0.026(3) -0.001(3)
C19 0.032(2) 0.052(3) 0.047(3) -0.004(2) 0.009(2) -0.002(2)
C20 0.038(3) 0.060(3) 0.053(3) -0.004(3) 0.009(2) -0.007(2)
C21 0.042(3) 0.053(3) 0.053(3) -0.001(3) 0.001(2) -0.008(2)
C22 0.044(3) 0.051(3) 0.066(4) 0.002(3) 0.010(3) 0.004(2)
C23 0.042(3) 0.062(3) 0.060(3) -0.004(3) 0.017(3) 0.001(3)
C24 0.037(3) 0.057(3) 0.051(3) -0.002(2) 0.008(2) -0.001(2)
C25 0.087(5) 0.097(5) 0.093(5) 0.027(4) 0.010(4) 0.024(4)
C26 0.113(6) 0.103(6) 0.064(4) -0.002(4) -0.013(4) -0.004(5)
C27 0.111(6) 0.075(5) 0.102(5) 0.014(4) 0.032(5) -0.018(4)
C28 0.026(2) 0.048(3) 0.038(2) -0.001(2) 0.0060(19) -0.006(2)
C29 0.029(2) 0.051(3) 0.040(3) -0.004(2) 0.0071(19) -0.009(2)
C30 0.032(2) 0.060(3) 0.039(3) 0.003(2) 0.005(2) -0.006(2)
C31 0.037(3) 0.071(4) 0.040(3) -0.002(3) 0.012(2) -0.012(3)
C32 0.033(2) 0.066(4) 0.048(3) -0.012(3) 0.009(2) 0.001(2)
C33 0.031(2) 0.058(3) 0.047(3) -0.005(2) 0.004(2) -0.004(2)
C34 0.141(6) 0.066(4) 0.074(4) 0.005(3) 0.047(4) -0.027(4)
C35 0.081(4) 0.106(6) 0.093(5) 0.047(4) 0.032(4) 0.027(4)
C36 0.096(5) 0.085(5) 0.060(4) 0.017(3) 0.029(3) -0.012(4)
C37 0.034(2) 0.049(3) 0.036(2) 0.000(2) 0.004(2) 0.001(2)
C38 0.032(2) 0.047(3) 0.040(3) -0.002(2) 0.007(2) -0.001(2)
C39 0.045(3) 0.043(3) 0.047(3) -0.001(2) 0.013(2) 0.000(2)
C40 0.058(3) 0.043(3) 0.051(3) 0.003(2) 0.011(2) 0.003(2)
C41 0.047(3) 0.056(3) 0.053(3) -0.002(3) 0.013(2) 0.011(2)
C42 0.033(2) 0.057(3) 0.044(3) 0.000(2) 0.006(2) 0.000(2)
C43 0.053(3) 0.114(6) 0.090(5) -0.019(4) 0.015(3) -0.027(4)
C44 0.111(6) 0.046(4) 0.193(8) -0.018(5) 0.094(6) -0.016(4)
C45 0.070(4) 0.063(4) 0.078(4) 0.003(3) 0.039(3) -0.006(3)
C46 0.030(2) 0.046(3) 0.042(3) -0.004(2) 0.006(2) -0.001(2)
C47 0.037(3) 0.044(3) 0.054(3) 0.002(2) 0.009(2) -0.005(2)
C48 0.041(3) 0.054(3) 0.047(3) -0.010(2) 0.005(2) -0.002(2)
C49 0.041(3) 0.063(3) 0.057(3) -0.014(3) 0.005(2) -0.012(3)
C50 0.041(3) 0.068(4) 0.054(3) 0.000(3) 0.011(2) -0.012(3)
C51 0.036(3) 0.059(3) 0.045(3) 0.000(2) 0.009(2) -0.008(2)
C52 0.065(4) 0.100(5) 0.052(3) -0.009(3) 0.016(3) -0.010(3)
C53 0.131(6) 0.083(5) 0.077(5) -0.003(4) -0.027(4) 0.016(5)
C54 0.044(3) 0.116(5) 0.063(4) -0.030(4) 0.003(3) -0.003(3)

loop_
_atom_type_symbol
_atom_type_description
_atom_type_scat_dispersion_real
_atom_type_scat_dispersion_imag
_atom_type_scat_source
C C 0.0033 0.0016 'International Tables Vol C Tables 4.2.6.8 and 6.1.1.4'
H H 0.0000 0.0000 'International Tables Vol C Tables 4.2.6.8 and 6.1.1.4'
Si Si 0.0817 0.0704 'International Tables Vol C Tables 4.2.6.8 and 6.1.1.4'
P P 0.1023 0.0942 'International Tables Vol C Tables 4.2.6.8 and 6.1.1.4'
S S 0.1246 0.1234 'International Tables Vol C Tables 4.2.6.8 and 6.1.1.4'
Ni Ni 0.3393 1.1124 'International Tables Vol C Tables 4.2.6.8 and 6.1.1.4'

loop_
_geom_angle_atom_site_label_1
_geom_angle_atom_site_label_2
_geom_angle_atom_site_label_3
_geom_angle
P1 Ni1 S2 89.42(5)
P1 Ni1 S1 87.45(5)
S2 Ni1 S1 158.14(6)
P1 Ni1 S4 171.43(5)
S2 Ni1 S4 98.74(5)
S1 Ni1 S4 84.01(4)
P1 Ni1 Ni2 121.07(4)
S2 Ni1 Ni2 108.81(4)
S1 Ni1 Ni2 55.62(3)
S4 Ni1 Ni2 53.76(3)
P1 Ni1 H3A 68.9(13)
S2 Ni1 H3A 68.1(13)
S1 Ni1 H3A 129.9(12)
S4 Ni1 H3A 116.5(13)
Ni2 Ni1 H3A 169.9(13)
P2 Ni2 S5 89.00(5)
P2 Ni2 S4 87.57(5)
S5 Ni2 S4 157.58(5)
P2 Ni2 S1 171.78(5)
S5 Ni2 S1 98.59(5)
S4 Ni2 S1 84.21(4)
P2 Ni2 Ni1 120.81(4)
S5 Ni2 Ni1 108.10(4)
S4 Ni2 Ni1 55.90(3)
S1 Ni2 Ni1 53.79(3)
P2 Ni2 H6A 70.6(12)
S5 Ni2 H6A 74.7(12)
S4 Ni2 H6A 124.5(12)
S1 Ni2 H6A 114.4(12)
Ni1 Ni2 H6A 167.8(12)
C2 S1 Ni1 103.25(17)
C2 S1 Ni2 107.32(15)
Ni1 S1 Ni2 70.59(4)
C11 S2 Ni1 105.98(16)
H3A S3 C20 92(2)
C29 S4 Ni2 103.06(16)
C29 S4 Ni1 107.88(15)
Ni2 S4 Ni1 70.33(4)
C38 S5 Ni2 106.50(15)
H6A S6 C47 94(3)
C10 P1 C1 110.6(2)
C10 P1 C19 108.9(2)
C1 P1 C19 104.7(2)
C10 P1 Ni1 110.05(15)
C1 P1 Ni1 105.16(16)
C19 P1 Ni1 117.24(16)
C37 P2 C28 110.9(2)
C37 P2 C46 110.2(2)
C28 P2 C46 103.8(2)
C37 P2 Ni2 110.40(15)
C28 P2 Ni2 104.08(15)
C46 P2 Ni2 117.09(15)
C7 Si1 C9 109.0(4)
C7 Si1 C8 108.9(4)
C9 Si1 C8 109.1(4)
C7 Si1 C3 117.6(2)
C9 Si1 C3 107.2(3)
C8 Si1 C3 104.8(3)
C17 Si2 C16 111.8(3)
C17 Si2 C18 108.1(3)
C16 Si2 C18 108.5(3)
C17 Si2 C12 112.5(3)
C16 Si2 C12 107.9(2)
C18 Si2 C12 107.9(2)
C27 Si3 C26 111.0(3)
C27 Si3 C25 108.0(3)
C26 Si3 C25 108.6(3)
C27 Si3 C21 110.5(3)
C26 Si3 C21 110.7(3)
C25 Si3 C21 107.9(3)
C35 Si4 C36 110.8(3)
C35 Si4 C34 111.1(4)
C36 Si4 C34 106.5(3)
C35 Si4 C30 112.2(3)
C36 Si4 C30 108.1(3)
C34 Si4 C30 108.0(3)
C45 Si5 C44 107.7(3)
C45 Si5 C43 111.1(3)
C44 Si5 C43 109.5(4)
C45 Si5 C39 112.9(2)
C44 Si5 C39 108.1(3)
C43 Si5 C39 107.4(2)
C52 Si6 C54 108.7(3)
C52 Si6 C53 109.7(3)
C54 Si6 C53 108.4(3)
C52 Si6 C48 111.2(2)
C54 Si6 C48 107.5(2)
C53 Si6 C48 111.1(3)
C6 C1 C2 120.7(5)
C6 C1 P1 125.0(4)
C2 C1 P1 114.3(3)
C3 C2 C1 121.5(4)
C3 C2 S1 121.0(4)
C1 C2 S1 117.4(3)
C2 C3 C4 115.5(5)
C2 C3 Si1 129.4(4)
C4 C3 Si1 115.0(4)
C5 C4 C3 123.7(5)
C4 C5 C6 119.5(5)
C5 C6 C1 118.9(5)
C15 C10 C11 120.4(5)
C15 C10 P1 125.9(4)
C11 C10 P1 113.6(3)
C12 C11 C10 120.1(4)
C12 C11 S2 120.9(3)
C10 C11 S2 118.9(4)
C13 C12 C11 116.7(4)
C13 C12 Si2 120.2(4)
C11 C12 Si2 122.8(3)
C14 C13 C12 123.3(5)
C15 C14 C13 119.5(5)
C14 C15 C10 119.7(5)
C24 C19 C20 117.9(4)
C24 C19 P1 118.9(4)
C20 C19 P1 123.2(3)
C19 C20 C21 122.2(4)
C19 C20 S3 121.6(4)
C21 C20 S3 116.2(4)
C22 C21 C20 116.5(5)
C22 C21 Si3 118.9(4)
C20 C21 Si3 124.7(4)
C23 C22 C21 122.4(5)
C24 C23 C22 119.8(5)
C23 C24 C19 121.3(5)
C29 C28 C33 119.8(4)
C29 C28 P2 114.5(3)
C33 C28 P2 125.4(4)
C28 C29 C30 122.2(4)
C28 C29 S4 117.1(3)
C30 C29 S4 120.7(4)
C29 C30 C31 115.2(5)
C29 C30 Si4 123.6(4)
C31 C30 Si4 121.0(4)
C32 C31 C30 123.3(5)
C33 C32 C31 119.8(5)
C32 C33 C28 119.1(5)
C42 C37 C38 120.7(4)
C42 C37 P2 125.8(3)
C38 C37 P2 113.4(3)
C37 C38 C39 120.2(4)
C37 C38 S5 119.0(4)
C39 C38 S5 120.8(3)
C40 C39 C38 116.6(4)
C40 C39 Si5 120.0(4)
C38 C39 Si5 123.0(3)
C41 C40 C39 122.7(5)
C42 C41 C40 120.0(5)
C41 C42 C37 119.4(4)
C47 C46 C51 118.0(4)
C47 C46 P2 123.4(3)
C51 C46 P2 118.4(3)
C46 C47 C48 122.4(4)
C46 C47 S6 121.7(3)
C48 C47 S6 115.9(4)
C49 C48 C47 116.3(4)
C49 C48 Si6 117.2(4)
C47 C48 Si6 126.5(4)
C50 C49 C48 122.5(5)
C51 C50 C49 120.1(5)
C50 C51 C46 120.6(5)

loop_
_geom_bond_atom_site_label_1
_geom_bond_atom_site_label_2
_geom_bond_distance
Ni1 P1 2.1062(13)
Ni1 S2 2.1557(13)
Ni1 S1 2.2078(13)
Ni1 S4 2.2696(12)
Ni1 Ni2 2.5808(8)
Ni1 H3A 2.70(6)
Ni2 P2 2.1062(12)
Ni2 S5 2.1557(13)
Ni2 S4 2.2106(13)
Ni2 S1 2.2585(12)
Ni2 H6A 2.84(6)
S1 C2 1.795(4)
S2 C11 1.776(5)
S3 H3A 1.39(6)
S3 C20 1.786(5)
S4 C29 1.803(4)
S5 C38 1.774(4)
S6 H6A 1.21(6)
S6 C47 1.786(5)
P1 C10 1.785(5)
P1 C1 1.808(5)
P1 C19 1.835(5)
P2 C37 1.790(5)
P2 C28 1.804(4)
P2 C46 1.830(4)
Si1 C7 1.829(7)
Si1 C9 1.853(6)
Si1 C8 1.867(6)
Si1 C3 1.891(5)
Si2 C17 1.856(6)
Si2 C16 1.856(6)
Si2 C18 1.868(6)
Si2 C12 1.887(5)
Si3 C27 1.856(6)
Si3 C26 1.866(7)
Si3 C25 1.876(7)
Si3 C21 1.900(5)
Si4 C35 1.860(6)
Si4 C36 1.862(5)
Si4 C34 1.867(7)
Si4 C30 1.886(5)
Si5 C45 1.868(5)
Si5 C44 1.869(6)
Si5 C43 1.869(7)
Si5 C39 1.897(5)
Si6 C52 1.861(6)
Si6 C54 1.863(6)
Si6 C53 1.863(7)
Si6 C48 1.904(5)
C1 C6 1.393(7)
C1 C2 1.399(7)
C2 C3 1.395(6)
C3 C4 1.416(7)
C4 C5 1.370(8)
C5 C6 1.387(7)
C10 C15 1.396(7)
C10 C11 1.410(6)
C11 C12 1.407(7)
C12 C13 1.395(7)
C13 C14 1.385(7)
C14 C15 1.369(7)
C19 C24 1.401(6)
C19 C20 1.402(7)
C20 C21 1.404(7)
C21 C22 1.399(7)
C22 C23 1.376(7)
C23 C24 1.365(7)
C28 C29 1.387(6)
C28 C33 1.404(6)
C29 C30 1.398(6)
C30 C31 1.407(7)
C31 C32 1.380(7)
C32 C33 1.370(7)
C37 C42 1.397(6)
C37 C38 1.401(6)
C38 C39 1.406(6)
C39 C40 1.399(6)
C40 C41 1.387(7)
C41 C42 1.359(7)
C46 C47 1.400(6)
C46 C51 1.407(6)
C47 C48 1.409(6)
C48 C49 1.395(7)
C49 C50 1.382(7)
C50 C51 1.369(6)
